data_2222521
loop_
_publ_author_name
'Shi, Wen-Juan'

_publ_section_title
;<i>catena</i>-Poly[hemi{bis[4'-(3-pyridyl)-2,2':6',2''-terpyridine-\k^3^<i>N</i>^1^,<i>N</i>^1'^,<i>N</i>^1''^]copper(II)}
 [cuprate(I)-di-\m~2~-thiocyanato-\k^2^<i>N</i>:<i>S</i>;\k^2^<i>S</i>:<i>N</i>]]
;
_journal_coeditor_code ZL2221
_journal_issue 7
_journal_name_full 'Acta Crystallographica Section E'
_journal_page_first m814
_journal_paper_doi 10.1107/S1600536809023356
_journal_volume 65
_journal_year 2009
_chemical_formula_iupac '[Cu (C20 H14 N4)2] [Cu2 (N C S)4]'
_chemical_formula_moiety 'C40 H28 Cu N8, 2(C2 Cu N2 S2)'
_chemical_formula_sum 'C44 H28 Cu3 N12 S4'
_chemical_formula_weight 1043.64
_chemical_name_systematic
;<i>catena</i>-Poly[hemi{bis[4'-(3-pyridyl)-2,2':6',2''-terpyridine-
\k^3^<i>N</i>^1^,<i>N</i>^1'^,<i>N</i>^1''^]copper(II)}
[cuprate(I)-di-\m~2~-thiocyanato-\k^2^<i>N</i>:<i>S</i>;\k^2^<i>S</i>:<i>N</i>]]
;
_space_group_IT_number 2
_symmetry_cell_setting triclinic
_symmetry_space_group_name_Hall '-P 1'
_symmetry_space_group_name_H-M 'P -1'
_atom_sites_solution_hydrogens geom
_atom_sites_solution_primary direct
_atom_sites_solution_secondary difmap
_audit_creation_method SHELXL-97
_cell_angle_alpha 82.6070(10)
_cell_angle_beta 87.7320(10)
_cell_angle_gamma 80.1320(10)
_cell_formula_units_Z 2
_cell_length_a 10.0031(6)
_cell_length_b 10.2202(6)
_cell_length_c 21.2612(12)
_cell_measurement_reflns_used 4926
_cell_measurement_temperature 295(2)
_cell_measurement_theta_max 25.18
_cell_measurement_theta_min 2.36
_cell_volume 2123.3(2)
_computing_cell_refinement 'SAINT (Bruker, 2002)'
_computing_data_collection 'SMART (Bruker, 2002)'
_computing_data_reduction 'SAINT (Bruker, 2002)'
_computing_molecular_graphics 'SHELXTL (Sheldrick, 2008)'
_computing_publication_material 'SHELXTL (Sheldrick, 2008)'
_computing_structure_refinement 'SHELXL97 (Sheldrick, 2008)'
_computing_structure_solution 'SHELXS97 (Sheldrick, 2008)'
_diffrn_ambient_temperature 295(2)
_diffrn_measured_fraction_theta_full 0.989
_diffrn_measured_fraction_theta_max 0.989
_diffrn_measurement_device_type
;
Bruker SMART APEX area-detector
;
_diffrn_measurement_method '\f and \w'
_diffrn_radiation_monochromator graphite
_diffrn_radiation_source 'fine-focus sealed tube'
_diffrn_radiation_type MoK\a
_diffrn_radiation_wavelength 0.71073
_diffrn_reflns_av_R_equivalents 0.0218
_diffrn_reflns_av_sigmaI/netI 0.0362
_diffrn_reflns_limit_h_max 12
_diffrn_reflns_limit_h_min -12
_diffrn_reflns_limit_k_max 12
_diffrn_reflns_limit_k_min -12
_diffrn_reflns_limit_l_max 26
_diffrn_reflns_limit_l_min -26
_diffrn_reflns_number 16747
_diffrn_reflns_theta_full 26.00
_diffrn_reflns_theta_max 26.00
_diffrn_reflns_theta_min 2.04
_exptl_absorpt_coefficient_mu 1.736
_exptl_absorpt_correction_T_max 0.8320
_exptl_absorpt_correction_T_min 0.7687
_exptl_absorpt_correction_type multi-scan
_exptl_absorpt_process_details '(SADABS; Sheldrick, 1996)'
_exptl_crystal_colour Black
_exptl_crystal_density_diffrn 1.632
_exptl_crystal_density_method 'not measured'
_exptl_crystal_description Block
_exptl_crystal_F_000 1054
_exptl_crystal_size_max 0.16
_exptl_crystal_size_mid 0.13
_exptl_crystal_size_min 0.11
_refine_diff_density_max 0.691
_refine_diff_density_min -0.499
_refine_ls_extinction_method none
_refine_ls_goodness_of_fit_ref 1.028
_refine_ls_hydrogen_treatment constr
_refine_ls_matrix_type full
_refine_ls_number_parameters 568
_refine_ls_number_reflns 8252
_refine_ls_number_restraints 0
_refine_ls_restrained_S_all 1.028
_refine_ls_R_factor_all 0.0549
_refine_ls_R_factor_gt 0.0436
_refine_ls_shift/su_max 0.001
_refine_ls_shift/su_mean 0.000
_refine_ls_structure_factor_coef Fsqd
_refine_ls_weighting_details 'calc w=1/[\s^2^(Fo^2^)+(0.0476P)^2^+1.2038P] where P=(Fo^2^+2Fc^2^)/3'
_refine_ls_weighting_scheme calc
_refine_ls_wR_factor_gt 0.0970
_refine_ls_wR_factor_ref 0.1031
_reflns_number_gt 6751
_reflns_number_total 8252
_reflns_threshold_expression I>2\s(I)
_cod_data_source_file zl2221.cif
_cod_data_source_block I
_cod_depositor_comments
;
The following automatic conversions were performed:
'_symmetry_cell_setting' value 'Triclinic' changed to 'triclinic'
according to '/home/saulius/struct/CIF-dictionaries/cif_core.dic'
dictionary named 'cif_core.dic' version 2.4.1 from 2010-06-29.

Automatic conversion script
Id: cif_fix_enum 1527 2010-12-29 10:47:43Z saulius 

The following automatic conversions were performed:

'_symmetry_cell_setting' value 'Triclinic' changed to 'triclinic'
according to /home/saulius/struct/CIF-dictionaries/cif_core.dic
dictionary named 'cif_core.dic' version 2.4.1 from 2010-06-29.

Automatic conversion script
Id: cif_fix_values 1715 2011-07-08 13:25:40Z adriana 
;
_cod_database_code 2222521
_cod_database_fobs_code 2222521

loop_
_symmetry_equiv_pos_as_xyz
'x, y, z'
'-x, -y, -z'

loop_
_atom_site_type_symbol
_atom_site_label
_atom_site_fract_x
_atom_site_fract_y
_atom_site_fract_z
_atom_site_U_iso_or_equiv
_atom_site_adp_type
_atom_site_calc_flag
_atom_site_refinement_flags
_atom_site_occupancy
_atom_site_disorder_assembly
_atom_site_disorder_group
Cu Cu1 0.47293(4) 0.80579(4) 0.251577(17) 0.03901(11) Uani d . 1 . .
Cu Cu2 1.01294(4) 0.24421(4) 0.02065(2) 0.04908(13) Uani d . 1 . .
Cu Cu3 -0.01615(5) 0.25397(4) 0.48921(2) 0.05715(14) Uani d . 1 . .
N N1 0.6206(3) 0.6156(3) 0.28018(11) 0.0387(6) Uani d . 1 . .
N N2 0.4788(2) 0.7971(2) 0.34566(10) 0.0327(5) Uani d . 1 . .
N N3 0.3369(3) 0.9916(3) 0.27154(12) 0.0465(7) Uani d . 1 . .
N N4 0.4223(3) 0.8771(3) 0.64121(12) 0.0518(7) Uani d . 1 . .
N N5 0.2940(3) 0.7189(3) 0.24240(11) 0.0437(6) Uani d . 1 . .
N N6 0.4761(2) 0.7898(2) 0.16064(10) 0.0321(5) Uani d . 1 . .
N N7 0.6464(3) 0.8943(3) 0.21930(11) 0.0381(6) Uani d . 1 . .
N N8 0.6683(3) 0.6192(3) -0.11272(13) 0.0522(7) Uani d . 1 . .
N N9 0.9311(3) 0.6200(3) 0.04686(12) 0.0467(7) Uani d . 1 . .
N N10 1.1099(3) -0.1402(3) 0.01414(14) 0.0470(7) Uani d . 1 . .
N N11 0.0763(3) -0.1208(3) 0.55590(14) 0.0511(7) Uani d . 1 . .
N N12 -0.0855(3) 0.6058(3) 0.55087(16) 0.0623(9) Uani d . 1 . .
C C1 0.6908(4) 0.5291(3) 0.24430(15) 0.0472(8) Uani d . 1 . .
H H1 0.6739 0.5408 0.2011 0.057 Uiso calc R 1 . .
C C2 0.7870(4) 0.4236(4) 0.26798(17) 0.0572(10) Uani d . 1 . .
H H2 0.8322 0.3635 0.2417 0.069 Uiso calc R 1 . .
C C3 0.8147(4) 0.4092(4) 0.33145(18) 0.0645(11) Uani d . 1 . .
H H3 0.8793 0.3388 0.3489 0.077 Uiso calc R 1 . .
C C4 0.7461(3) 0.4997(4) 0.36902(15) 0.0548(10) Uani d . 1 . .
H H4 0.7652 0.4922 0.4119 0.066 Uiso calc R 1 . .
C C5 0.6487(3) 0.6016(3) 0.34224(13) 0.0368(7) Uani d . 1 . .
C C6 0.5626(3) 0.6988(3) 0.37951(13) 0.0339(6) Uani d . 1 . .
C C7 0.5660(3) 0.6887(3) 0.44499(13) 0.0354(7) Uani d . 1 . .
H H7 0.6278 0.6222 0.4673 0.042 Uiso calc R 1 . .
C C8 0.4769(3) 0.7781(3) 0.47749(13) 0.0325(6) Uani d . 1 . .
C C9 0.3883(3) 0.8766(3) 0.44160(13) 0.0348(6) Uani d . 1 . .
H H9 0.3249 0.9360 0.4616 0.042 Uiso calc R 1 . .
C C10 0.3944(3) 0.8864(3) 0.37578(13) 0.0338(6) Uani d . 1 . .
C C11 0.3129(3) 0.9965(3) 0.33412(14) 0.0388(7) Uani d . 1 . .
C C12 0.2258(3) 1.1015(4) 0.35601(17) 0.0586(10) Uani d . 1 . .
H H12 0.2097 1.1030 0.3993 0.070 Uiso calc R 1 . .
C C13 0.1628(4) 1.2041(5) 0.3131(2) 0.0748(13) Uani d . 1 . .
H H13 0.1053 1.2764 0.3272 0.090 Uiso calc R 1 . .
C C14 0.1857(4) 1.1985(5) 0.24968(19) 0.0760(13) Uani d . 1 . .
H H14 0.1433 1.2659 0.2199 0.091 Uiso calc R 1 . .
C C15 0.2728(4) 1.0909(5) 0.23085(17) 0.0650(11) Uani d . 1 . .
H H15 0.2878 1.0870 0.1876 0.078 Uiso calc R 1 . .
C C16 0.4781(3) 0.7684(3) 0.54771(13) 0.0333(6) Uani d . 1 . .
C C17 0.5365(3) 0.6531(3) 0.58521(14) 0.0449(8) Uani d . 1 . .
H H17 0.5751 0.5774 0.5668 0.054 Uiso calc R 1 . .
C C18 0.5366(4) 0.6524(4) 0.64972(16) 0.0528(9) Uani d . 1 . .
H H18 0.5758 0.5761 0.6755 0.063 Uiso calc R 1 . .
C C19 0.4787(4) 0.7644(4) 0.67586(15) 0.0521(9) Uani d . 1 . .
H H19 0.4787 0.7621 0.7197 0.063 Uiso calc R 1 . .
C C20 0.4238(3) 0.8768(3) 0.57879(14) 0.0412(7) Uani d . 1 . .
H H20 0.3855 0.9552 0.5542 0.049 Uiso calc R 1 . .
C C21 0.1992(4) 0.6952(4) 0.28617(16) 0.0595(10) Uani d . 1 . .
H H21 0.2133 0.7078 0.3278 0.071 Uiso calc R 1 . .
C C22 0.0817(4) 0.6531(5) 0.27245(18) 0.0662(11) Uani d . 1 . .
H H22 0.0180 0.6368 0.3043 0.079 Uiso calc R 1 . .
C C23 0.0595(4) 0.6354(5) 0.21107(19) 0.0643(11) Uani d . 1 . .
H H23 -0.0191 0.6064 0.2007 0.077 Uiso calc R 1 . .
C C24 0.1557(3) 0.6613(4) 0.16508(16) 0.0478(8) Uani d . 1 . .
H H24 0.1421 0.6515 0.1230 0.057 Uiso calc R 1 . .
C C25 0.2718(3) 0.7017(3) 0.18210(13) 0.0344(6) Uani d . 1 . .
C C26 0.3818(3) 0.7318(3) 0.13663(13) 0.0312(6) Uani d . 1 . .
C C27 0.3933(3) 0.7013(3) 0.07485(13) 0.0339(6) Uani d . 1 . .
H H27 0.3275 0.6613 0.0587 0.041 Uiso calc R 1 . .
C C28 0.5031(3) 0.7306(3) 0.03723(13) 0.0353(7) Uani d . 1 . .
C C29 0.5989(3) 0.7911(3) 0.06305(13) 0.0386(7) Uani d . 1 . .
H H29 0.6735 0.8120 0.0387 0.046 Uiso calc R 1 . .
C C30 0.5832(3) 0.8204(3) 0.12494(13) 0.0336(6) Uani d . 1 . .
C C31 0.6784(3) 0.8833(3) 0.15784(13) 0.0352(7) Uani d . 1 . .
C C32 0.7917(3) 0.9271(4) 0.12923(15) 0.0494(8) Uani d . 1 . .
H H32 0.8125 0.9182 0.0868 0.059 Uiso calc R 1 . .
C C33 0.8734(4) 0.9842(4) 0.16454(18) 0.0600(10) Uani d . 1 . .
H H33 0.9493 1.0159 0.1460 0.072 Uiso calc R 1 . .
C C34 0.8420(4) 0.9938(4) 0.22712(18) 0.0588(10) Uani d . 1 . .
H H34 0.8969 1.0308 0.2518 0.071 Uiso calc R 1 . .
C C35 0.7277(4) 0.9480(4) 0.25305(16) 0.0506(9) Uani d . 1 . .
H H35 0.7065 0.9547 0.2956 0.061 Uiso calc R 1 . .
C C36 0.5201(3) 0.6971(3) -0.02901(13) 0.0369(7) Uani d . 1 . .
C C37 0.4111(4) 0.7106(4) -0.06815(16) 0.0576(10) Uani d . 1 . .
H H37 0.3239 0.7406 -0.0534 0.069 Uiso calc R 1 . .
C C38 0.4316(4) 0.6796(4) -0.12910(16) 0.0629(11) Uani d . 1 . .
H H38 0.3589 0.6894 -0.1563 0.075 Uiso calc R 1 . .
C C39 0.5585(4) 0.6349(4) -0.14877(15) 0.0538(9) Uani d . 1 . .
H H39 0.5709 0.6135 -0.1900 0.065 Uiso calc R 1 . .
C C40 0.6475(3) 0.6510(3) -0.05347(14) 0.0416(7) Uani d . 1 . .
H H40 0.7221 0.6416 -0.0275 0.050 Uiso calc R 1 . .
C C41 0.9319(3) 0.5134(3) 0.07233(14) 0.0372(7) Uani d . 1 . .
C C42 1.1444(3) -0.0539(3) 0.03533(14) 0.0360(7) Uani d . 1 . .
C C43 0.0940(3) -0.0174(4) 0.56498(16) 0.0481(8) Uani d . 1 . .
C C44 -0.1332(3) 0.5119(3) 0.54818(15) 0.0424(7) Uani d . 1 . .
S S1 0.93354(10) 0.35967(9) 0.10770(4) 0.0526(2) Uani d . 1 . .
S S2 1.19304(8) 0.07079(8) 0.06543(4) 0.04238(19) Uani d . 1 . .
S S3 0.12114(14) 0.13226(10) 0.57617(7) 0.0930(5) Uani d . 1 . .
S S4 -0.20423(8) 0.38015(8) 0.54243(4) 0.0432(2) Uani d . 1 . .

loop_
_atom_site_aniso_label
_atom_site_aniso_U_11
_atom_site_aniso_U_22
_atom_site_aniso_U_33
_atom_site_aniso_U_12
_atom_site_aniso_U_13
_atom_site_aniso_U_23
Cu1 0.0398(2) 0.0517(2) 0.0291(2) -0.01341(18) 0.00678(15) -0.01289(16)
Cu2 0.0598(3) 0.0413(2) 0.0492(3) -0.0138(2) -0.0012(2) -0.01005(19)
Cu3 0.0643(3) 0.0389(2) 0.0721(3) -0.0152(2) -0.0013(2) -0.0129(2)
N1 0.0449(15) 0.0456(15) 0.0255(12) -0.0068(12) 0.0033(11) -0.0066(11)
N2 0.0296(12) 0.0454(15) 0.0251(12) -0.0077(11) 0.0023(10) -0.0105(10)
N3 0.0477(16) 0.0646(19) 0.0276(13) -0.0092(14) -0.0033(12) -0.0070(13)
N4 0.0620(19) 0.0620(19) 0.0304(14) 0.0020(15) -0.0043(13) -0.0172(13)
N5 0.0398(15) 0.0644(18) 0.0284(13) -0.0121(13) 0.0027(11) -0.0082(12)
N6 0.0341(13) 0.0393(14) 0.0231(12) -0.0071(11) 0.0005(10) -0.0036(10)
N7 0.0422(14) 0.0476(15) 0.0273(12) -0.0108(12) 0.0052(11) -0.0128(11)
N8 0.0590(18) 0.0608(19) 0.0391(16) -0.0101(15) 0.0085(14) -0.0171(14)
N9 0.0602(18) 0.0456(17) 0.0354(15) -0.0108(14) 0.0009(13) -0.0079(13)
N10 0.0471(16) 0.0381(15) 0.0561(18) -0.0028(13) -0.0121(13) -0.0085(13)
N11 0.0586(18) 0.0425(17) 0.0542(18) -0.0103(14) -0.0072(14) -0.0089(14)
N12 0.061(2) 0.0516(19) 0.081(2) -0.0240(16) 0.0248(17) -0.0224(17)
C1 0.060(2) 0.054(2) 0.0272(16) -0.0068(17) 0.0052(15) -0.0116(15)
C2 0.063(2) 0.061(2) 0.042(2) 0.0087(19) 0.0159(17) -0.0168(17)
C3 0.054(2) 0.078(3) 0.048(2) 0.023(2) 0.0072(17) -0.0057(19)
C4 0.047(2) 0.082(3) 0.0281(16) 0.0123(19) 0.0019(14) -0.0086(17)
C5 0.0351(16) 0.0483(18) 0.0268(15) -0.0039(14) 0.0038(12) -0.0087(13)
C6 0.0292(15) 0.0465(18) 0.0283(15) -0.0093(13) 0.0024(12) -0.0105(13)
C7 0.0356(16) 0.0430(17) 0.0268(14) -0.0033(13) 0.0009(12) -0.0064(13)
C8 0.0345(15) 0.0404(16) 0.0255(14) -0.0135(13) 0.0044(12) -0.0072(12)
C9 0.0363(16) 0.0402(16) 0.0290(15) -0.0070(13) 0.0064(12) -0.0092(13)
C10 0.0301(15) 0.0438(17) 0.0292(15) -0.0087(13) 0.0000(12) -0.0071(13)
C11 0.0330(16) 0.055(2) 0.0283(15) -0.0072(14) 0.0004(12) -0.0051(14)
C12 0.044(2) 0.080(3) 0.0402(19) 0.0129(19) 0.0069(15) -0.0007(18)
C13 0.055(2) 0.092(3) 0.061(3) 0.024(2) 0.001(2) 0.008(2)
C14 0.059(2) 0.103(4) 0.050(2) 0.015(2) -0.0102(19) 0.016(2)
C15 0.064(3) 0.096(3) 0.0342(19) -0.014(2) -0.0097(17) 0.000(2)
C16 0.0346(16) 0.0427(17) 0.0242(14) -0.0102(13) 0.0035(12) -0.0061(12)
C17 0.053(2) 0.0462(19) 0.0344(17) -0.0043(16) 0.0068(14) -0.0074(14)
C18 0.061(2) 0.058(2) 0.0348(18) -0.0044(18) -0.0021(16) 0.0047(16)
C19 0.057(2) 0.075(3) 0.0257(16) -0.0123(19) -0.0019(15) -0.0062(17)
C20 0.0469(18) 0.0463(18) 0.0289(15) -0.0011(15) -0.0035(13) -0.0070(13)
C21 0.055(2) 0.098(3) 0.0286(17) -0.022(2) 0.0074(15) -0.0111(18)
C22 0.059(2) 0.099(3) 0.045(2) -0.029(2) 0.0206(18) -0.009(2)
C23 0.045(2) 0.097(3) 0.060(2) -0.032(2) 0.0101(18) -0.020(2)
C24 0.0423(18) 0.068(2) 0.0371(17) -0.0172(17) 0.0024(14) -0.0133(16)
C25 0.0338(15) 0.0404(17) 0.0282(15) -0.0036(13) 0.0000(12) -0.0053(12)
C26 0.0297(14) 0.0363(16) 0.0261(14) -0.0032(12) -0.0029(11) -0.0015(12)
C27 0.0355(16) 0.0396(16) 0.0273(14) -0.0066(13) -0.0033(12) -0.0055(12)
C28 0.0386(16) 0.0414(17) 0.0254(14) -0.0047(13) -0.0023(12) -0.0046(12)
C29 0.0408(17) 0.0500(19) 0.0274(15) -0.0151(15) 0.0058(13) -0.0057(13)
C30 0.0377(16) 0.0385(16) 0.0247(14) -0.0092(13) 0.0016(12) -0.0010(12)
C31 0.0395(16) 0.0406(17) 0.0270(14) -0.0097(13) 0.0029(12) -0.0069(12)
C32 0.053(2) 0.068(2) 0.0335(17) -0.0271(18) 0.0107(15) -0.0125(16)
C33 0.056(2) 0.080(3) 0.056(2) -0.037(2) 0.0086(18) -0.019(2)
C34 0.061(2) 0.073(3) 0.054(2) -0.027(2) -0.0038(18) -0.0269(19)
C35 0.057(2) 0.064(2) 0.0358(18) -0.0140(18) 0.0024(15) -0.0226(16)
C36 0.0420(17) 0.0445(18) 0.0249(14) -0.0087(14) 0.0001(12) -0.0056(13)
C37 0.045(2) 0.088(3) 0.0385(19) -0.0023(19) -0.0017(15) -0.0151(18)
C38 0.055(2) 0.104(3) 0.0302(18) -0.007(2) -0.0104(16) -0.0191(19)
C39 0.069(3) 0.066(2) 0.0287(17) -0.012(2) 0.0001(16) -0.0155(16)
C40 0.0486(19) 0.0453(18) 0.0334(16) -0.0105(15) 0.0000(14) -0.0104(14)
C41 0.0356(16) 0.050(2) 0.0283(15) -0.0066(14) -0.0003(12) -0.0138(14)
C42 0.0324(16) 0.0390(17) 0.0332(16) 0.0005(13) -0.0025(12) 0.0003(13)
C43 0.0436(19) 0.047(2) 0.053(2) 0.0014(16) -0.0157(16) -0.0117(16)
C44 0.0419(18) 0.0455(19) 0.0380(17) -0.0054(15) 0.0085(14) -0.0040(14)
S1 0.0757(6) 0.0453(5) 0.0377(5) -0.0136(4) 0.0099(4) -0.0066(4)
S2 0.0480(5) 0.0433(4) 0.0378(4) -0.0120(4) -0.0076(3) -0.0045(3)
S3 0.1096(10) 0.0421(6) 0.1313(11) 0.0040(6) -0.0765(9) -0.0253(6)
S4 0.0447(5) 0.0419(4) 0.0439(5) -0.0118(4) 0.0051(4) -0.0041(4)

loop_
_atom_type_symbol
_atom_type_description
_atom_type_scat_dispersion_real
_atom_type_scat_dispersion_imag
_atom_type_scat_source
C C 0.0033 0.0016 'International Tables Vol C Tables 4.2.6.8 and 6.1.1.4'
H H 0.0000 0.0000 'International Tables Vol C Tables 4.2.6.8 and 6.1.1.4'
N N 0.0061 0.0033 'International Tables Vol C Tables 4.2.6.8 and 6.1.1.4'
Cu Cu 0.3201 1.2651 'International Tables Vol C Tables 4.2.6.8 and 6.1.1.4'
S S 0.1246 0.1234 'International Tables Vol C Tables 4.2.6.8 and 6.1.1.4'

loop_
_geom_angle_atom_site_label_1
_geom_angle_atom_site_label_2
_geom_angle_atom_site_label_3
_geom_angle_site_symmetry_1
_geom_angle_site_symmetry_3
_geom_angle
_geom_angle_publ_flag
N6 Cu1 N2 . . 172.70(10) ?
N6 Cu1 N7 . . 78.36(9) ?
N2 Cu1 N7 . . 103.42(9) ?
N6 Cu1 N5 . . 78.09(9) ?
N2 Cu1 N5 . . 100.30(9) ?
N7 Cu1 N5 . . 156.29(9) ?
N6 Cu1 N3 . . 110.24(10) ?
N2 Cu1 N3 . . 76.69(10) ?
N7 Cu1 N3 . . 97.67(10) ?
N5 Cu1 N3 . . 87.92(10) ?
N6 Cu1 N1 . . 96.53(9) ?
N2 Cu1 N1 . . 76.60(9) ?
N7 Cu1 N1 . . 86.65(10) ?
N5 Cu1 N1 . . 98.71(10) ?
N3 Cu1 N1 . . 153.21(9) ?
N10 Cu2 N9 2_755 2_765 110.41(11) ?
N10 Cu2 S1 2_755 . 117.89(9) ?
N9 Cu2 S1 2_765 . 106.52(8) ?
N10 Cu2 S2 2_755 . 102.63(8) ?
N9 Cu2 S2 2_765 . 116.21(9) ?
S1 Cu2 S2 . . 103.41(3) ?
N11 Cu3 N12 2_556 2_566 124.29(13) ?
N11 Cu3 S4 2_556 . 111.33(9) ?
N12 Cu3 S4 2_566 . 103.13(9) ?
N11 Cu3 S3 2_556 . 106.80(9) ?
N12 Cu3 S3 2_566 . 106.13(11) ?
S4 Cu3 S3 . . 103.22(5) ?
C1 N1 C5 . . 118.3(3) ?
C1 N1 Cu1 . . 129.8(2) ?
C5 N1 Cu1 . . 111.40(19) ?
C10 N2 C6 . . 119.6(2) ?
C10 N2 Cu1 . . 119.94(19) ?
C6 N2 Cu1 . . 120.44(19) ?
C15 N3 C11 . . 118.2(3) ?
C15 N3 Cu1 . . 129.1(2) ?
C11 N3 Cu1 . . 112.6(2) ?
C20 N4 C19 . . 116.9(3) ?
C21 N5 C25 . . 118.0(3) ?
C21 N5 Cu1 . . 128.6(2) ?
C25 N5 Cu1 . . 112.98(19) ?
C26 N6 C30 . . 120.7(2) ?
C26 N6 Cu1 . . 119.71(18) ?
C30 N6 Cu1 . . 119.00(19) ?
C35 N7 C31 . . 118.6(3) ?
C35 N7 Cu1 . . 128.2(2) ?
C31 N7 Cu1 . . 112.99(19) ?
C39 N8 C40 . . 116.7(3) ?
C41 N9 Cu2 . 2_765 154.6(3) ?
C42 N10 Cu2 . 2_755 159.1(3) ?
C43 N11 Cu3 . 2_556 157.5(3) ?
C44 N12 Cu3 . 2_566 150.6(3) ?
N1 C1 C2 . . 123.3(3) ?
N1 C1 H1 . . 118.4 ?
C2 C1 H1 . . 118.4 ?
C3 C2 C1 . . 118.1(3) ?
C3 C2 H2 . . 120.9 ?
C1 C2 H2 . . 120.9 ?
C2 C3 C4 . . 119.5(3) ?
C2 C3 H3 . . 120.2 ?
C4 C3 H3 . . 120.2 ?
C3 C4 C5 . . 119.1(3) ?
C3 C4 H4 . . 120.4 ?
C5 C4 H4 . . 120.4 ?
N1 C5 C4 . . 121.6(3) ?
N1 C5 C6 . . 115.1(3) ?
C4 C5 C6 . . 123.3(3) ?
N2 C6 C7 . . 121.5(3) ?
N2 C6 C5 . . 115.8(2) ?
C7 C6 C5 . . 122.7(3) ?
C6 C7 C8 . . 120.0(3) ?
C6 C7 H7 . . 120.0 ?
C8 C7 H7 . . 120.0 ?
C9 C8 C7 . . 117.4(3) ?
C9 C8 C16 . . 121.6(3) ?
C7 C8 C16 . . 120.9(3) ?
C8 C9 C10 . . 120.0(3) ?
C8 C9 H9 . . 120.0 ?
C10 C9 H9 . . 120.0 ?
N2 C10 C9 . . 121.3(3) ?
N2 C10 C11 . . 115.5(2) ?
C9 C10 C11 . . 123.2(3) ?
N3 C11 C12 . . 121.3(3) ?
N3 C11 C10 . . 114.4(3) ?
C12 C11 C10 . . 124.1(3) ?
C13 C12 C11 . . 119.4(3) ?
C13 C12 H12 . . 120.3 ?
C11 C12 H12 . . 120.3 ?
C14 C13 C12 . . 119.3(4) ?
C14 C13 H13 . . 120.3 ?
C12 C13 H13 . . 120.3 ?
C13 C14 C15 . . 118.5(4) ?
C13 C14 H14 . . 120.7 ?
C15 C14 H14 . . 120.7 ?
N3 C15 C14 . . 123.2(4) ?
N3 C15 H15 . . 118.4 ?
C14 C15 H15 . . 118.4 ?
C20 C16 C17 . . 116.8(3) ?
C20 C16 C8 . . 120.9(3) ?
C17 C16 C8 . . 122.3(3) ?
C18 C17 C16 . . 119.1(3) ?
C18 C17 H17 . . 120.4 ?
C16 C17 H17 . . 120.4 ?
C19 C18 C17 . . 119.6(3) ?
C19 C18 H18 . . 120.2 ?
C17 C18 H18 . . 120.2 ?
N4 C19 C18 . . 122.9(3) ?
N4 C19 H19 . . 118.6 ?
C18 C19 H19 . . 118.6 ?
N4 C20 C16 . . 124.7(3) ?
N4 C20 H20 . . 117.6 ?
C16 C20 H20 . . 117.6 ?
N5 C21 C22 . . 122.8(3) ?
N5 C21 H21 . . 118.6 ?
C22 C21 H21 . . 118.6 ?
C23 C22 C21 . . 119.0(3) ?
C23 C22 H22 . . 120.5 ?
C21 C22 H22 . . 120.5 ?
C22 C23 C24 . . 118.9(3) ?
C22 C23 H23 . . 120.6 ?
C24 C23 H23 . . 120.6 ?
C25 C24 C23 . . 119.2(3) ?
C25 C24 H24 . . 120.4 ?
C23 C24 H24 . . 120.4 ?
N5 C25 C24 . . 122.1(3) ?
N5 C25 C26 . . 114.2(3) ?
C24 C25 C26 . . 123.7(3) ?
N6 C26 C27 . . 120.8(3) ?
N6 C26 C25 . . 114.3(2) ?
C27 C26 C25 . . 124.9(3) ?
C26 C27 C28 . . 119.8(3) ?
C26 C27 H27 . . 120.1 ?
C28 C27 H27 . . 120.1 ?
C27 C28 C29 . . 118.4(3) ?
C27 C28 C36 . . 121.3(3) ?
C29 C28 C36 . . 120.4(3) ?
C30 C29 C28 . . 120.0(3) ?
C30 C29 H29 . . 120.0 ?
C28 C29 H29 . . 120.0 ?
N6 C30 C29 . . 120.5(3) ?
N6 C30 C31 . . 114.5(2) ?
C29 C30 C31 . . 125.0(3) ?
N7 C31 C32 . . 121.7(3) ?
N7 C31 C30 . . 114.4(2) ?
C32 C31 C30 . . 123.9(3) ?
C33 C32 C31 . . 118.9(3) ?
C33 C32 H32 . . 120.5 ?
C31 C32 H32 . . 120.5 ?
C34 C33 C32 . . 119.4(3) ?
C34 C33 H33 . . 120.3 ?
C32 C33 H33 . . 120.3 ?
C33 C34 C35 . . 119.0(3) ?
C33 C34 H34 . . 120.5 ?
C35 C34 H34 . . 120.5 ?
N7 C35 C34 . . 122.4(3) ?
N7 C35 H35 . . 118.8 ?
C34 C35 H35 . . 118.8 ?
C37 C36 C40 . . 117.6(3) ?
C37 C36 C28 . . 121.7(3) ?
C40 C36 C28 . . 120.8(3) ?
C38 C37 C36 . . 119.7(3) ?
C38 C37 H37 . . 120.1 ?
C36 C37 H37 . . 120.1 ?
C39 C38 C37 . . 118.7(3) ?
C39 C38 H38 . . 120.6 ?
C37 C38 H38 . . 120.6 ?
N8 C39 C38 . . 124.2(3) ?
N8 C39 H39 . . 117.9 ?
C38 C39 H39 . . 117.9 ?
N8 C40 C36 . . 123.1(3) ?
N8 C40 H40 . . 118.4 ?
C36 C40 H40 . . 118.4 ?
N9 C41 S1 . . 179.0(3) ?
N10 C42 S2 . . 179.6(3) ?
N11 C43 S3 . . 178.5(4) ?
N12 C44 S4 . . 178.2(3) ?
C41 S1 Cu2 . . 97.99(10) ?
C42 S2 Cu2 . . 96.50(10) ?
C43 S3 Cu3 . . 96.18(12) ?
C44 S4 Cu3 . . 97.22(11) ?

loop_
_geom_bond_atom_site_label_1
_geom_bond_atom_site_label_2
_geom_bond_site_symmetry_2
_geom_bond_distance
_geom_bond_publ_flag
Cu1 N6 . 1.960(2) ?
Cu1 N2 . 1.994(2) ?
Cu1 N7 . 2.141(3) ?
Cu1 N5 . 2.156(3) ?
Cu1 N3 . 2.217(3) ?
Cu1 N1 . 2.261(3) ?
Cu2 N10 2_755 1.977(3) ?
Cu2 N9 2_765 1.997(3) ?
Cu2 S1 . 2.3607(10) ?
Cu2 S2 . 2.4291(9) ?
Cu3 N11 2_556 1.948(3) ?
Cu3 N12 2_566 1.983(3) ?
Cu3 S4 . 2.4204(10) ?
Cu3 S3 . 2.4239(12) ?
N1 C1 . 1.333(4) ?
N1 C5 . 1.345(4) ?
N2 C10 . 1.341(4) ?
N2 C6 . 1.343(4) ?
N3 C15 . 1.336(5) ?
N3 C11 . 1.348(4) ?
N4 C20 . 1.327(4) ?
N4 C19 . 1.334(5) ?
N5 C21 . 1.332(4) ?
N5 C25 . 1.348(4) ?
N6 C26 . 1.345(3) ?
N6 C30 . 1.345(4) ?
N7 C35 . 1.334(4) ?
N7 C31 . 1.347(3) ?
N8 C39 . 1.340(4) ?
N8 C40 . 1.341(4) ?
N9 C41 . 1.152(4) ?
N9 Cu2 2_765 1.997(3) ?
N10 C42 . 1.149(4) ?
N10 Cu2 2_755 1.977(3) ?
N11 C43 . 1.142(4) ?
N11 Cu3 2_556 1.948(3) ?
N12 C44 . 1.151(4) ?
N12 Cu3 2_566 1.983(3) ?
C1 C2 . 1.373(5) ?
C1 H1 . 0.9300 ?
C2 C3 . 1.373(5) ?
C2 H2 . 0.9300 ?
C3 C4 . 1.376(5) ?
C3 H3 . 0.9300 ?
C4 C5 . 1.379(4) ?
C4 H4 . 0.9300 ?
C5 C6 . 1.487(4) ?
C6 C7 . 1.384(4) ?
C7 C8 . 1.393(4) ?
C7 H7 . 0.9300 ?
C8 C9 . 1.389(4) ?
C8 C16 . 1.484(4) ?
C9 C10 . 1.390(4) ?
C9 H9 . 0.9300 ?
C10 C11 . 1.484(4) ?
C11 C12 . 1.380(5) ?
C12 C13 . 1.379(5) ?
C12 H12 . 0.9300 ?
C13 C14 . 1.366(6) ?
C13 H13 . 0.9300 ?
C14 C15 . 1.373(6) ?
C14 H14 . 0.9300 ?
C15 H15 . 0.9300 ?
C16 C20 . 1.383(4) ?
C16 C17 . 1.387(4) ?
C17 C18 . 1.371(4) ?
C17 H17 . 0.9300 ?
C18 C19 . 1.366(5) ?
C18 H18 . 0.9300 ?
C19 H19 . 0.9300 ?
C20 H20 . 0.9300 ?
C21 C22 . 1.373(5) ?
C21 H21 . 0.9300 ?
C22 C23 . 1.372(5) ?
C22 H22 . 0.9300 ?
C23 C24 . 1.378(5) ?
C23 H23 . 0.9300 ?
C24 C25 . 1.374(4) ?
C24 H24 . 0.9300 ?
C25 C26 . 1.482(4) ?
C26 C27 . 1.385(4) ?
C27 C28 . 1.385(4) ?
C27 H27 . 0.9300 ?
C28 C29 . 1.391(4) ?
C28 C36 . 1.488(4) ?
C29 C30 . 1.383(4) ?
C29 H29 . 0.9300 ?
C30 C31 . 1.480(4) ?
C31 C32 . 1.379(4) ?
C32 C33 . 1.378(5) ?
C32 H32 . 0.9300 ?
C33 C34 . 1.367(5) ?
C33 H33 . 0.9300 ?
C34 C35 . 1.377(5) ?
C34 H34 . 0.9300 ?
C35 H35 . 0.9300 ?
C36 C37 . 1.375(4) ?
C36 C40 . 1.386(4) ?
C37 C38 . 1.372(5) ?
C37 H37 . 0.9300 ?
C38 C39 . 1.343(5) ?
C38 H38 . 0.9300 ?
C39 H39 . 0.9300 ?
C40 H40 . 0.9300 ?
C41 S1 . 1.650(4) ?
C42 S2 . 1.648(3) ?
C43 S3 . 1.647(4) ?
C44 S4 . 1.647(4) ?

loop_
_geom_hbond_atom_site_label_D
_geom_hbond_atom_site_label_H
_geom_hbond_atom_site_label_A
_geom_hbond_site_symmetry_A
_geom_hbond_distance_DH
_geom_hbond_distance_HA
_geom_hbond_distance_DA
_geom_hbond_angle_DHA
C4 H4 S4 1_655 0.93 2.87 3.756(3) 159.8
C15 H15 S2 1_465 0.93 2.83 3.676(4) 151.0
C17 H17 S4 1_655 0.93 2.80 3.650(3) 151.9
C21 H21 S4 2_566 0.93 2.79 3.627(3) 149.8
C29 H29 S2 2_765 0.93 2.78 3.654(3) 156.0
C35 H35 N4 2_676 0.93 2.47 3.217(4) 137.1

loop_
_geom_torsion_atom_site_label_1
_geom_torsion_atom_site_label_2
_geom_torsion_atom_site_label_3
_geom_torsion_atom_site_label_4
_geom_torsion_site_symmetry_1
_geom_torsion_site_symmetry_2
_geom_torsion_site_symmetry_3
_geom_torsion_site_symmetry_4
_geom_torsion
_geom_torsion_publ_flag
N6 Cu1 N1 C1 . . . . 3.8(3) ?
N2 Cu1 N1 C1 . . . . -178.7(3) ?
N7 Cu1 N1 C1 . . . . -74.1(3) ?
N5 Cu1 N1 C1 . . . . 82.7(3) ?
N3 Cu1 N1 C1 . . . . -174.5(3) ?
N6 Cu1 N1 C5 . . . . 175.5(2) ?
N2 Cu1 N1 C5 . . . . -7.0(2) ?
N7 Cu1 N1 C5 . . . . 97.7(2) ?
N5 Cu1 N1 C5 . . . . -105.6(2) ?
N3 Cu1 N1 C5 . . . . -2.7(3) ?
N7 Cu1 N2 C10 . . . . 103.0(2) ?
N5 Cu1 N2 C10 . . . . -77.2(2) ?
N3 Cu1 N2 C10 . . . . 8.2(2) ?
N1 Cu1 N2 C10 . . . . -173.8(2) ?
N7 Cu1 N2 C6 . . . . -80.0(2) ?
N5 Cu1 N2 C6 . . . . 99.8(2) ?
N3 Cu1 N2 C6 . . . . -174.8(2) ?
N1 Cu1 N2 C6 . . . . 3.2(2) ?
N6 Cu1 N3 C15 . . . . -6.4(3) ?
N2 Cu1 N3 C15 . . . . 176.0(3) ?
N7 Cu1 N3 C15 . . . . 73.9(3) ?
N5 Cu1 N3 C15 . . . . -82.9(3) ?
N1 Cu1 N3 C15 . . . . 171.8(3) ?
N6 Cu1 N3 C11 . . . . 169.5(2) ?
N2 Cu1 N3 C11 . . . . -8.1(2) ?
N7 Cu1 N3 C11 . . . . -110.2(2) ?
N5 Cu1 N3 C11 . . . . 93.0(2) ?
N1 Cu1 N3 C11 . . . . -12.3(4) ?
N6 Cu1 N5 C21 . . . . -174.0(3) ?
N2 Cu1 N5 C21 . . . . 13.3(3) ?
N7 Cu1 N5 C21 . . . . -167.2(3) ?
N3 Cu1 N5 C21 . . . . -62.8(3) ?
N1 Cu1 N5 C21 . . . . 91.1(3) ?
N6 Cu1 N5 C25 . . . . -1.9(2) ?
N2 Cu1 N5 C25 . . . . -174.7(2) ?
N7 Cu1 N5 C25 . . . . 4.8(4) ?
N3 Cu1 N5 C25 . . . . 109.3(2) ?
N1 Cu1 N5 C25 . . . . -96.8(2) ?
N7 Cu1 N6 C26 . . . . 179.3(2) ?
N5 Cu1 N6 C26 . . . . -3.5(2) ?
N3 Cu1 N6 C26 . . . . -86.7(2) ?
N1 Cu1 N6 C26 . . . . 94.1(2) ?
N7 Cu1 N6 C30 . . . . 8.3(2) ?
N5 Cu1 N6 C30 . . . . -174.5(2) ?
N3 Cu1 N6 C30 . . . . 102.3(2) ?
N1 Cu1 N6 C30 . . . . -76.9(2) ?
N6 Cu1 N7 C35 . . . . 178.8(3) ?
N2 Cu1 N7 C35 . . . . -8.4(3) ?
N5 Cu1 N7 C35 . . . . 172.0(3) ?
N3 Cu1 N7 C35 . . . . 69.6(3) ?
N1 Cu1 N7 C35 . . . . -83.8(3) ?
N6 Cu1 N7 C31 . . . . -6.2(2) ?
N2 Cu1 N7 C31 . . . . 166.6(2) ?
N5 Cu1 N7 C31 . . . . -12.9(4) ?
N3 Cu1 N7 C31 . . . . -115.4(2) ?
N1 Cu1 N7 C31 . . . . 91.2(2) ?
C5 N1 C1 C2 . . . . 2.4(5) ?
Cu1 N1 C1 C2 . . . . 173.7(3) ?
N1 C1 C2 C3 . . . . -2.0(6) ?
C1 C2 C3 C4 . . . . 0.0(6) ?
C2 C3 C4 C5 . . . . 1.3(6) ?
C1 N1 C5 C4 . . . . -0.9(5) ?
Cu1 N1 C5 C4 . . . . -173.7(3) ?
C1 N1 C5 C6 . . . . -177.9(3) ?
Cu1 N1 C5 C6 . . . . 9.3(3) ?
C3 C4 C5 N1 . . . . -0.9(6) ?
C3 C4 C5 C6 . . . . 175.7(3) ?
C10 N2 C6 C7 . . . . -1.3(4) ?
Cu1 N2 C6 C7 . . . . -178.3(2) ?
C10 N2 C6 C5 . . . . 177.8(3) ?
Cu1 N2 C6 C5 . . . . 0.8(3) ?
N1 C5 C6 N2 . . . . -7.3(4) ?
C4 C5 C6 N2 . . . . 175.8(3) ?
N1 C5 C6 C7 . . . . 171.8(3) ?
C4 C5 C6 C7 . . . . -5.1(5) ?
N2 C6 C7 C8 . . . . 2.9(4) ?
C5 C6 C7 C8 . . . . -176.1(3) ?
C6 C7 C8 C9 . . . . -0.9(4) ?
C6 C7 C8 C16 . . . . 179.5(3) ?
C7 C8 C9 C10 . . . . -2.5(4) ?
C16 C8 C9 C10 . . . . 177.0(3) ?
C6 N2 C10 C9 . . . . -2.3(4) ?
Cu1 N2 C10 C9 . . . . 174.7(2) ?
C6 N2 C10 C11 . . . . 175.9(3) ?
Cu1 N2 C10 C11 . . . . -7.0(3) ?
C8 C9 C10 N2 . . . . 4.3(4) ?
C8 C9 C10 C11 . . . . -173.8(3) ?
C15 N3 C11 C12 . . . . -0.7(5) ?
Cu1 N3 C11 C12 . . . . -177.1(3) ?
C15 N3 C11 C10 . . . . -176.6(3) ?
Cu1 N3 C11 C10 . . . . 7.0(3) ?
N2 C10 C11 N3 . . . . -0.8(4) ?
C9 C10 C11 N3 . . . . 177.4(3) ?
N2 C10 C11 C12 . . . . -176.5(3) ?
C9 C10 C11 C12 . . . . 1.7(5) ?
N3 C11 C12 C13 . . . . -0.5(6) ?
C10 C11 C12 C13 . . . . 175.0(4) ?
C11 C12 C13 C14 . . . . 1.3(7) ?
C12 C13 C14 C15 . . . . -0.9(7) ?
C11 N3 C15 C14 . . . . 1.2(6) ?
Cu1 N3 C15 C14 . . . . 176.9(3) ?
C13 C14 C15 N3 . . . . -0.4(7) ?
C9 C8 C16 C20 . . . . -20.1(4) ?
C7 C8 C16 C20 . . . . 159.5(3) ?
C9 C8 C16 C17 . . . . 161.9(3) ?
C7 C8 C16 C17 . . . . -18.5(4) ?
C20 C16 C17 C18 . . . . 0.4(5) ?
C8 C16 C17 C18 . . . . 178.5(3) ?
C16 C17 C18 C19 . . . . 0.4(5) ?
C20 N4 C19 C18 . . . . 0.2(5) ?
C17 C18 C19 N4 . . . . -0.7(6) ?
C19 N4 C20 C16 . . . . 0.7(5) ?
C17 C16 C20 N4 . . . . -1.0(5) ?
C8 C16 C20 N4 . . . . -179.1(3) ?
C25 N5 C21 C22 . . . . 0.7(6) ?
Cu1 N5 C21 C22 . . . . 172.4(3) ?
N5 C21 C22 C23 . . . . -0.6(7) ?
C21 C22 C23 C24 . . . . -0.4(7) ?
C22 C23 C24 C25 . . . . 1.1(6) ?
C21 N5 C25 C24 . . . . 0.1(5) ?
Cu1 N5 C25 C24 . . . . -172.9(3) ?
C21 N5 C25 C26 . . . . 179.3(3) ?
Cu1 N5 C25 C26 . . . . 6.3(3) ?
C23 C24 C25 N5 . . . . -1.0(5) ?
C23 C24 C25 C26 . . . . 179.9(3) ?
C30 N6 C26 C27 . . . . 0.6(4) ?
Cu1 N6 C26 C27 . . . . -170.3(2) ?
C30 N6 C26 C25 . . . . 178.7(3) ?
Cu1 N6 C26 C25 . . . . 7.9(3) ?
N5 C25 C26 N6 . . . . -9.2(4) ?
C24 C25 C26 N6 . . . . 170.0(3) ?
N5 C25 C26 C27 . . . . 168.9(3) ?
C24 C25 C26 C27 . . . . -11.9(5) ?
N6 C26 C27 C28 . . . . 0.0(4) ?
C25 C26 C27 C28 . . . . -178.0(3) ?
C26 C27 C28 C29 . . . . -0.3(4) ?
C26 C27 C28 C36 . . . . 178.9(3) ?
C27 C28 C29 C30 . . . . 0.1(5) ?
C36 C28 C29 C30 . . . . -179.2(3) ?
C26 N6 C30 C29 . . . . -0.8(4) ?
Cu1 N6 C30 C29 . . . . 170.1(2) ?
C26 N6 C30 C31 . . . . -179.8(2) ?
Cu1 N6 C30 C31 . . . . -8.9(3) ?
C28 C29 C30 N6 . . . . 0.5(5) ?
C28 C29 C30 C31 . . . . 179.4(3) ?
C35 N7 C31 C32 . . . . -0.6(5) ?
Cu1 N7 C31 C32 . . . . -176.1(3) ?
C35 N7 C31 C30 . . . . 179.0(3) ?
Cu1 N7 C31 C30 . . . . 3.5(3) ?
N6 C30 C31 N7 . . . . 3.0(4) ?
C29 C30 C31 N7 . . . . -176.0(3) ?
N6 C30 C31 C32 . . . . -177.4(3) ?
C29 C30 C31 C32 . . . . 3.6(5) ?
N7 C31 C32 C33 . . . . -0.4(5) ?
C30 C31 C32 C33 . . . . -180.0(3) ?
C31 C32 C33 C34 . . . . 1.2(6) ?
C32 C33 C34 C35 . . . . -1.1(6) ?
C31 N7 C35 C34 . . . . 0.8(5) ?
Cu1 N7 C35 C34 . . . . 175.5(3) ?
C33 C34 C35 N7 . . . . 0.1(6) ?
C27 C28 C36 C37 . . . . 38.3(5) ?
C29 C28 C36 C37 . . . . -142.4(3) ?
C27 C28 C36 C40 . . . . -141.7(3) ?
C29 C28 C36 C40 . . . . 37.5(4) ?
C40 C36 C37 C38 . . . . -0.5(6) ?
C28 C36 C37 C38 . . . . 179.4(3) ?
C36 C37 C38 C39 . . . . 0.9(6) ?
C40 N8 C39 C38 . . . . -0.1(6) ?
C37 C38 C39 N8 . . . . -0.6(7) ?
C39 N8 C40 C36 . . . . 0.5(5) ?
C37 C36 C40 N8 . . . . -0.2(5) ?
C28 C36 C40 N8 . . . . 179.9(3) ?
N10 Cu2 S1 C41 2_755 . . . -115.26(14) ?
N9 Cu2 S1 C41 2_765 . . . 9.39(14) ?
S2 Cu2 S1 C41 . . . . 132.37(11) ?
N10 Cu2 S2 C42 2_755 . . . 9.39(14) ?
N9 Cu2 S2 C42 2_765 . . . -111.19(14) ?
S1 Cu2 S2 C42 . . . . 132.50(11) ?
N11 Cu3 S3 C43 2_556 . . . -5.28(17) ?
N12 Cu3 S3 C43 2_566 . . . -139.71(17) ?
S4 Cu3 S3 C43 . . . . 112.18(14) ?
N11 Cu3 S4 C44 2_556 . . . -158.24(15) ?
N12 Cu3 S4 C44 2_566 . . . -22.83(16) ?
S3 Cu3 S4 C44 . . . . 87.53(12) ?
